data_2219075
loop_
_publ_author_name
'Muhammad, Niaz'
'Tahir, M. Nawaz'
'Ali, Saqib'
Zia-ur-Rehman
'Kashmiri, Muhammad Akram'

_publ_section_title
;
 2-(4-Isopropylbenzylidene)propanoic acid
;
_journal_coeditor_code JH2064
_journal_issue 8
_journal_name_full 'Acta Crystallographica Section E'
_journal_page_first o1456
_journal_paper_doi 10.1107/S1600536808020801
_journal_volume 64
_journal_year 2008
_chemical_formula_iupac 'C13 H16 O2'
_chemical_formula_moiety 'C13 H16 O2'
_chemical_formula_sum 'C13 H16 O2'
_chemical_formula_weight 204.26
_chemical_name_systematic
;
2-(4-Isopropylbenzylidene)propanoic acid
;
_space_group_IT_number 2
_symmetry_cell_setting triclinic
_symmetry_space_group_name_Hall '-P 1'
_symmetry_space_group_name_H-M 'P -1'
_atom_sites_solution_hydrogens geom
_atom_sites_solution_primary direct
_atom_sites_solution_secondary difmap
_audit_creation_method SHELXL-97
_cell_angle_alpha 96.330(2)
_cell_angle_beta 98.486(3)
_cell_angle_gamma 104.497(2)
_cell_formula_units_Z 4
_cell_length_a 9.8406(4)
_cell_length_b 10.5739(4)
_cell_length_c 11.9142(5)
_cell_measurement_reflns_used 2803
_cell_measurement_temperature 296(2)
_cell_measurement_theta_max 28.77
_cell_measurement_theta_min 2.17
_cell_volume 1172.99(8)
_computing_cell_refinement 'APEX2 (Bruker, 2007)'
_computing_data_collection 'APEX2 (Bruker, 2007)'
_computing_data_reduction 'SAINT (Bruker, 2007)'
_computing_molecular_graphics 'ORTEP-3 for Windows (Farrugia, 1997) and PLATON (Spek, 2003)'
_computing_publication_material 'WinGX (Farrugia, 1999) and PLATON (Spek, 2003)'
_computing_structure_refinement 'SHELXL97 (Sheldrick, 2008)'
_computing_structure_solution 'SHELXS97 (Sheldrick, 2008)'
_diffrn_ambient_temperature 296(2)
_diffrn_detector_area_resol_mean 7.4
_diffrn_measured_fraction_theta_full 0.993
_diffrn_measured_fraction_theta_max 0.983
_diffrn_measurement_device_type 'Bruker Kappa APEXII CCD'
_diffrn_measurement_method \w
_diffrn_radiation_monochromator graphite
_diffrn_radiation_source 'fine-focus sealed tube'
_diffrn_radiation_type 'MoK\a radiation'
_diffrn_radiation_wavelength 0.71073
_diffrn_reflns_av_R_equivalents 0.0327
_diffrn_reflns_av_sigmaI/netI 0.0378
_diffrn_reflns_limit_h_max 13
_diffrn_reflns_limit_h_min -13
_diffrn_reflns_limit_k_max 14
_diffrn_reflns_limit_k_min -13
_diffrn_reflns_limit_l_max 16
_diffrn_reflns_limit_l_min -15
_diffrn_reflns_number 23066
_diffrn_reflns_theta_full 25.00
_diffrn_reflns_theta_max 28.77
_diffrn_reflns_theta_min 2.17
_diffrn_standards_number 0
_exptl_absorpt_coefficient_mu 0.077
_exptl_absorpt_correction_T_max 0.986
_exptl_absorpt_correction_T_min 0.977
_exptl_absorpt_correction_type multi-scan
_exptl_absorpt_process_details '(SADABS; Bruker, 2005)'
_exptl_crystal_colour Colourless
_exptl_crystal_density_diffrn 1.157
_exptl_crystal_density_method 'not measured'
_exptl_crystal_description prismatic
_exptl_crystal_F_000 440
_exptl_crystal_size_max 0.30
_exptl_crystal_size_mid 0.18
_exptl_crystal_size_min 0.12
_refine_diff_density_max 0.28
_refine_diff_density_min -0.23
_refine_ls_extinction_coef 0.020(3)
_refine_ls_extinction_expression Fc^*^=kFc[1+0.001xFc^2^\l^3^/sin(2\q)]^-1/4^
_refine_ls_extinction_method empirical
_refine_ls_goodness_of_fit_ref 1.039
_refine_ls_hydrogen_treatment mixed
_refine_ls_matrix_type full
_refine_ls_number_parameters 290
_refine_ls_number_reflns 6000
_refine_ls_number_restraints 0
_refine_ls_restrained_S_all 1.039
_refine_ls_R_factor_all 0.0540
_refine_ls_R_factor_gt 0.0534
_refine_ls_shift/su_max 0.002
_refine_ls_shift/su_mean 0.000
_refine_ls_structure_factor_coef Fsqd
_refine_ls_weighting_details 'calc w=1/[\s^2^(Fo^2^)+(0.0998P)^2^+0.3929P] where P=(Fo^2^+2Fc^2^)/3'
_refine_ls_weighting_scheme calc
_refine_ls_wR_factor_gt 0.1144
_refine_ls_wR_factor_ref 0.1571
_reflns_number_gt 2803
_reflns_number_total 6000
_reflns_threshold_expression I>3\s(I)
_cod_data_source_file jh2064.cif
_cod_data_source_block I
_cod_database_code 2219075
_cod_database_fobs_code 2219075

loop_
_symmetry_equiv_pos_as_xyz
'x, y, z'
'-x, -y, -z'

loop_
_atom_site_aniso_label
_atom_site_aniso_U_11
_atom_site_aniso_U_22
_atom_site_aniso_U_33
_atom_site_aniso_U_12
_atom_site_aniso_U_13
_atom_site_aniso_U_23
O1 0.124(2) 0.133(2) 0.0530(14) 0.0852(18) 0.0161(13) 0.0295(13)
O2 0.1026(17) 0.129(2) 0.0474(13) 0.0638(15) 0.0173(12) 0.0229(12)
C1 0.0587(17) 0.0766(19) 0.0484(18) 0.0235(14) 0.0068(13) 0.0122(14)
C2 0.0520(16) 0.0657(17) 0.0501(17) 0.0173(13) 0.0042(12) 0.0140(13)
C3 0.0579(17) 0.0641(17) 0.0521(18) 0.0204(14) 0.0070(13) 0.0150(13)
C4 0.0521(15) 0.0582(16) 0.0479(16) 0.0154(12) 0.0041(12) 0.0113(12)
C5 0.0657(17) 0.0561(16) 0.0539(18) 0.0277(13) 0.0077(13) 0.0108(13)
C6 0.0669(17) 0.0578(16) 0.0485(16) 0.0256(13) 0.0022(13) 0.0015(12)
C7 0.0585(16) 0.0545(15) 0.0463(16) 0.0175(12) 0.0013(12) 0.0073(12)
C8 0.132(3) 0.0526(17) 0.059(2) 0.0344(18) -0.0045(19) 0.0109(14)
C9 0.127(3) 0.0553(17) 0.0504(19) 0.0250(17) -0.0045(18) 0.0022(13)
C10 0.082(2) 0.0626(18) 0.0511(18) 0.0279(16) -0.0016(15) 0.0081(14)
C11 0.119(3) 0.114(3) 0.070(2) 0.033(2) 0.028(2) 0.033(2)
C12 0.096(3) 0.101(3) 0.086(3) 0.050(2) -0.006(2) 0.021(2)
C13 0.096(2) 0.100(2) 0.060(2) 0.051(2) 0.0051(17) 0.0127(17)
O3 0.0924(16) 0.1221(19) 0.0495(13) 0.0610(15) 0.0026(11) 0.0178(12)
O4 0.121(2) 0.1225(19) 0.0434(13) 0.0694(16) 0.0134(12) 0.0186(12)
C14 0.0642(17) 0.0628(16) 0.0431(17) 0.0216(14) 0.0066(13) 0.0128(12)
C15 0.0584(16) 0.0521(14) 0.0479(16) 0.0146(12) 0.0059(12) 0.0105(12)
C16 0.0567(16) 0.0578(16) 0.0483(17) 0.0213(13) 0.0034(13) 0.0093(12)
C17 0.0559(16) 0.0495(14) 0.0431(15) 0.0198(11) 0.0046(12) 0.0069(11)
C18 0.0521(16) 0.098(2) 0.0483(17) 0.0340(15) 0.0073(13) 0.0095(15)
C19 0.0619(19) 0.113(3) 0.0445(17) 0.0346(17) 0.0169(14) 0.0206(16)
C20 0.0565(17) 0.0635(16) 0.0466(16) 0.0220(13) 0.0048(13) 0.0109(12)
C21 0.0468(15) 0.0680(17) 0.0530(17) 0.0167(12) 0.0035(13) 0.0116(13)
C22 0.0537(16) 0.0681(17) 0.0469(16) 0.0138(13) 0.0112(12) 0.0131(13)
C23 0.0678(19) 0.100(2) 0.0496(18) 0.0323(18) 0.0030(15) 0.0207(16)
C24 0.132(3) 0.093(3) 0.057(2) 0.038(2) 0.008(2) 0.0242(18)
C25 0.110(3) 0.099(3) 0.057(2) 0.010(2) -0.0022(19) 0.0044(18)
C26 0.080(2) 0.077(2) 0.0547(19) 0.0349(16) 0.0105(15) 0.0105(14)

loop_
_atom_site_type_symbol
_atom_site_label
_atom_site_fract_x
_atom_site_fract_y
_atom_site_fract_z
_atom_site_U_iso_or_equiv
_atom_site_thermal_displace_type
_atom_site_occupancy
O O1 0.4946(3) 0.6966(3) 0.41038(19) 0.0929(11) Uani 1.000
O O2 0.3929(3) 0.8025(3) 0.52698(18) 0.0859(10) Uani 1.000
C C1 0.4167(3) 0.7736(3) 0.4302(3) 0.0604(10) Uani 1.000
C C2 0.3538(3) 0.8277(3) 0.3319(2) 0.0558(10) Uani 1.000
C C3 0.3665(3) 0.7807(3) 0.2271(2) 0.0572(10) Uani 1.000
C C4 0.3150(3) 0.8149(3) 0.1158(2) 0.0529(9) Uani 1.000
C C5 0.2805(3) 0.7198(3) 0.0194(2) 0.0567(10) Uani 1.000
C C6 0.2312(3) 0.7457(3) -0.0873(2) 0.0575(9) Uani 1.000
C C7 0.2160(3) 0.8681(3) -0.1039(2) 0.0536(9) Uani 1.000
C C8 0.2534(4) 0.9643(3) -0.0083(3) 0.0816(13) Uani 1.000
C C9 0.3021(4) 0.9397(3) 0.0992(3) 0.0802(13) Uani 1.000
C C10 0.1631(3) 0.8967(3) -0.2215(3) 0.0652(11) Uani 1.000
C C11 0.2802(4) 0.9901(4) -0.2652(3) 0.0981(16) Uani 1.000
C C12 0.0319(4) 0.9478(4) -0.2243(3) 0.0919(17) Uani 1.000
C C13 0.2769(4) 0.9280(3) 0.3617(3) 0.0818(12) Uani 1.000
O O3 0.5215(3) 0.7354(3) -0.28826(18) 0.0829(9) Uani 1.000
O O4 0.6264(3) 0.6312(3) -0.40400(18) 0.0887(10) Uani 1.000
C C14 0.6113(3) 0.6697(3) -0.3062(2) 0.0559(10) Uani 1.000
C C15 0.6987(3) 0.6413(3) -0.2046(2) 0.0531(9) Uani 1.000
C C16 0.6664(3) 0.6713(3) -0.1024(2) 0.0538(9) Uani 1.000
C C17 0.7335(3) 0.6564(2) 0.0123(2) 0.0490(9) Uani 1.000
C C18 0.6479(3) 0.6330(3) 0.0942(2) 0.0640(10) Uani 1.000
C C19 0.7024(3) 0.6191(3) 0.2041(2) 0.0697(13) Uani 1.000
C C20 0.8461(3) 0.6321(3) 0.2382(2) 0.0548(9) Uani 1.000
C C21 0.9313(3) 0.6562(3) 0.1571(2) 0.0561(9) Uani 1.000
C C22 0.8773(3) 0.6688(3) 0.0464(2) 0.0562(9) Uani 1.000
C C23 0.9076(4) 0.6231(3) 0.3602(3) 0.0708(11) Uani 1.000
C C24 0.8264(4) 0.5008(4) 0.4022(3) 0.0926(16) Uani 1.000
C C25 0.9114(4) 0.7468(4) 0.4414(3) 0.0945(16) Uani 1.000
C C26 0.8123(3) 0.5764(3) -0.2296(3) 0.0682(11) Uani 1.000
H H1 0.537(4) 0.669(4) 0.476(3) 0.1113 Uiso 1.000
H H3 0.410(3) 0.709(3) 0.218(2) 0.0686 Uiso 1.000
H H5 0.29082 0.63593 0.02693 0.0680 Uiso 1.000
H H6 0.20748 0.67847 -0.14988 0.0690 Uiso 1.000
H H8 0.24547 1.04865 -0.01676 0.0975 Uiso 1.000
H H9 0.32671 1.00736 0.16152 0.0961 Uiso 1.000
H H10 0.140(3) 0.809(3) -0.279(3) 0.0784 Uiso 1.000
H H11A 0.24320 1.00662 -0.33965 0.1470 Uiso 1.000
H H11B 0.35749 0.95085 -0.27047 0.1470 Uiso 1.000
H H11C 0.31399 1.07189 -0.21301 0.1470 Uiso 1.000
H H12A 0.00214 0.96492 -0.30028 0.1381 Uiso 1.000
H H12B 0.05422 1.02807 -0.17077 0.1381 Uiso 1.000
H H12C -0.04376 0.88278 -0.20377 0.1381 Uiso 1.000
H H13A 0.28465 0.94509 0.44353 0.1227 Uiso 1.000
H H13B 0.17804 0.89513 0.32631 0.1227 Uiso 1.000
H H13C 0.31834 1.00840 0.33437 0.1227 Uiso 1.000
H H3A 0.470(4) 0.748(3) -0.356(3) 0.0995 Uiso 1.000
H H16 0.587(3) 0.701(3) -0.102(2) 0.0645 Uiso 1.000
H H18 0.55108 0.62637 0.07461 0.0768 Uiso 1.000
H H19 0.64129 0.60065 0.25632 0.0836 Uiso 1.000
H H21 1.02841 0.66423 0.17740 0.0674 Uiso 1.000
H H22 0.93853 0.68585 -0.00598 0.0674 Uiso 1.000
H H23 1.009(4) 0.624(3) 0.362(3) 0.0851 Uiso 1.000
H H24A 0.86976 0.49923 0.47953 0.1391 Uiso 1.000
H H24B 0.82917 0.42321 0.35347 0.1391 Uiso 1.000
H H24C 0.72907 0.50259 0.40018 0.1391 Uiso 1.000
H H25A 0.95096 0.73954 0.51830 0.1420 Uiso 1.000
H H25B 0.81621 0.75538 0.43888 0.1420 Uiso 1.000
H H25C 0.96945 0.82322 0.41810 0.1420 Uiso 1.000
H H26A 0.81376 0.56746 -0.31044 0.1023 Uiso 1.000
H H26B 0.79248 0.49055 -0.20633 0.1023 Uiso 1.000
H H26C 0.90349 0.62961 -0.18800 0.1023 Uiso 1.000

loop_
_atom_type_symbol
_atom_type_description
_atom_type_scat_dispersion_real
_atom_type_scat_dispersion_imag
_atom_type_scat_source
C C 0.0033 0.0016 'International Tables Vol C Tables 4.2.6.8 and 6.1.1.4'
H H 0.0000 0.0000 'International Tables Vol C Tables 4.2.6.8 and 6.1.1.4'
O O 0.0106 0.0060 'International Tables Vol C Tables 4.2.6.8 and 6.1.1.4'

loop_
_geom_angle_atom_site_label_1
_geom_angle_atom_site_label_2
_geom_angle_atom_site_label_3
_geom_angle
_geom_angle_publ_flag
C1 O1 H1 115(2) no
C14 O3 H3A 113(2) no
O1 C1 O2 122.1(3) no
O1 C1 C2 117.7(3) no
O2 C1 C2 120.2(3) no
C1 C2 C13 115.4(2) no
C1 C2 C3 118.2(3) no
C3 C2 C13 126.4(3) no
C2 C3 C4 129.9(3) no
C3 C4 C9 124.2(3) no
C3 C4 C5 119.0(3) no
C5 C4 C9 116.7(3) no
C4 C5 C6 121.8(3) no
C5 C6 C7 121.7(3) no
C8 C7 C10 121.6(3) no
C6 C7 C8 116.7(2) no
C6 C7 C10 121.6(2) no
C7 C8 C9 122.2(3) no
C4 C9 C8 120.8(3) no
C7 C10 C12 112.2(3) no
C7 C10 C11 111.5(3) no
C11 C10 C12 111.2(3) no
C2 C3 H3 118.7(14) no
C4 C3 H3 111.3(14) no
C6 C5 H5 119.00 no
C4 C5 H5 119.00 no
C5 C6 H6 119.00 no
C7 C6 H6 119.00 no
C9 C8 H8 119.00 no
C7 C8 H8 119.00 no
C4 C9 H9 120.00 no
C8 C9 H9 120.00 no
C11 C10 H10 103.8(18) no
C12 C10 H10 110.3(17) no
C7 C10 H10 107.5(19) no
C10 C11 H11B 109.00 no
C10 C11 H11C 109.00 no
H11A C11 H11B 110.00 no
H11A C11 H11C 110.00 no
H11B C11 H11C 109.00 no
C10 C11 H11A 109.00 no
C10 C12 H12A 109.00 no
C10 C12 H12C 109.00 no
H12A C12 H12B 109.00 no
H12A C12 H12C 109.00 no
H12B C12 H12C 109.00 no
C10 C12 H12B 110.00 no
C2 C13 H13A 110.00 no
C2 C13 H13C 109.00 no
H13A C13 H13B 109.00 no
C2 C13 H13B 109.00 no
H13B C13 H13C 109.00 no
H13A C13 H13C 109.00 no
O3 C14 O4 122.0(3) no
O3 C14 C15 117.7(2) no
O4 C14 C15 120.4(3) no
C14 C15 C16 117.6(3) no
C14 C15 C26 115.6(2) no
C16 C15 C26 126.8(3) no
C15 C16 C17 130.1(3) no
C16 C17 C22 125.0(2) no
C18 C17 C22 117.0(2) no
C16 C17 C18 117.9(3) no
C17 C18 C19 121.7(3) no
C18 C19 C20 121.2(3) no
C19 C20 C21 117.1(2) no
C21 C20 C23 121.5(3) no
C19 C20 C23 121.4(3) no
C20 C21 C22 122.1(3) no
C17 C22 C21 120.9(3) no
C20 C23 C25 110.6(3) no
C24 C23 C25 109.8(3) no
C20 C23 C24 112.6(3) no
C15 C16 H16 116.4(15) no
C17 C16 H16 113.4(15) no
C17 C18 H18 119.00 no
C19 C18 H18 119.00 no
C18 C19 H19 119.00 no
C20 C19 H19 119.00 no
C20 C21 H21 119.00 no
C22 C21 H21 119.00 no
C17 C22 H22 120.00 no
C21 C22 H22 120.00 no
C20 C23 H23 107(2) no
C24 C23 H23 111.1(19) no
C25 C23 H23 105.4(19) no
C23 C24 H24A 109.00 no
C23 C24 H24B 109.00 no
C23 C24 H24C 109.00 no
H24A C24 H24B 109.00 no
H24A C24 H24C 109.00 no
H24B C24 H24C 109.00 no
C23 C25 H25A 109.00 no
C23 C25 H25B 109.00 no
C23 C25 H25C 109.00 no
H25A C25 H25B 109.00 no
H25A C25 H25C 109.00 no
H25B C25 H25C 109.00 no
C15 C26 H26A 109.00 no
C15 C26 H26B 109.00 no
C15 C26 H26C 109.00 no
H26A C26 H26B 109.00 no
H26A C26 H26C 109.00 no
H26B C26 H26C 109.00 no

loop_
_geom_bond_atom_site_label_1
_geom_bond_atom_site_label_2
_geom_bond_distance
_geom_bond_publ_flag
O1 C1 1.277(4) no
O2 C1 1.231(4) no
O1 H1 0.94(4) no
O3 C14 1.281(4) no
O4 C14 1.234(3) no
O3 H3A 0.93(4) no
C1 C2 1.481(4) no
C2 C13 1.491(5) no
C2 C3 1.327(3) no
C3 C4 1.465(4) no
C4 C5 1.380(4) no
C4 C9 1.390(4) no
C5 C6 1.374(4) no
C6 C7 1.372(4) no
C7 C10 1.511(4) no
C7 C8 1.379(4) no
C8 C9 1.376(5) no
C10 C11 1.515(5) no
C10 C12 1.517(5) no
C3 H3 0.96(3) no
C5 H5 0.9300 no
C6 H6 0.9300 no
C8 H8 0.9300 no
C9 H9 0.9300 no
C10 H10 1.04(3) no
C11 H11A 0.9600 no
C11 H11B 0.9600 no
C11 H11C 0.9600 no
C12 H12C 0.9600 no
C12 H12B 0.9600 no
C12 H12A 0.9600 no
C13 H13A 0.9600 no
C13 H13B 0.9600 no
C13 H13C 0.9600 no
C14 C15 1.482(4) no
C15 C16 1.328(4) no
C15 C26 1.499(4) no
C16 C17 1.470(3) no
C17 C18 1.384(4) no
C17 C22 1.382(4) no
C18 C19 1.378(3) no
C19 C20 1.380(4) no
C20 C21 1.374(4) no
C20 C23 1.513(4) no
C21 C22 1.381(3) no
C23 C24 1.518(5) no
C23 C25 1.528(5) no
C16 H16 0.91(3) no
C18 H18 0.9300 no
C19 H19 0.9300 no
C21 H21 0.9300 no
C22 H22 0.9300 no
C23 H23 0.99(4) no
C24 H24A 0.9600 no
C24 H24B 0.9600 no
C24 H24C 0.9600 no
C25 H25A 0.9600 no
C25 H25B 0.9600 no
C25 H25C 0.9600 no
C26 H26A 0.9600 no
C26 H26B 0.9600 no
C26 H26C 0.9600 no

loop_
_geom_contact_atom_site_label_1
_geom_contact_atom_site_label_2
_geom_contact_distance
_geom_contact_site_symmetry_2
_geom_contact_publ_flag
O1 O4 2.644(4) 1_556 no
O2 O3 2.631(3) 1_556 no
O2 C14 3.377(4) 1_556 no
O3 O2 2.631(3) 1_554 no
O4 C1 3.382(4) 1_554 no
O4 O1 2.644(4) 1_554 no
O1 H19 2.7500 . no
O1 H3A 2.83(4) 1_556 no
O1 H3 2.35(2) . no
O2 H11B 2.8400 1_556 no
O2 H13A 2.2800 . no
O2 H3A 1.71(4) 1_556 no
O3 H9 2.8800 2_675 no
O3 H16 2.31(2) . no
O3 H1 2.86(4) 1_554 no
O4 H1 1.71(4) 1_554 no
O4 H26A 2.3000 . no
C1 O4 3.382(4) 1_556 no
C9 C13 3.187(5) . no
C13 C9 3.187(5) . no
C14 O2 3.377(4) 1_554 no
C22 C26 3.246(4) . no
C26 C22 3.246(4) . no
C1 H3A 2.58(3) 1_556 no
C2 H9 2.9600 . no
C3 H26B 2.8700 2_665 no
C5 H18 3.0700 . no
C8 H11C 2.8800 . no
C8 H12B 2.8100 . no
C9 H13C 2.7900 . no
C11 H8 3.0400 . no
C12 H8 2.9000 . no
C13 H9 2.6900 . no
C14 H1 2.59(4) 1_554 no
C15 H22 2.9900 . no
C16 H8 2.9900 2_675 no
C17 H5 3.0200 2_665 no
C17 H8 3.0700 2_675 no
C19 H24C 2.7700 . no
C19 H25B 2.9200 . no
C22 H26C 2.8400 . no
C24 H19 2.8100 . no
C26 H22 2.7600 . no
H1 O4 1.71(4) 1_556 no
H1 O3 2.86(4) 1_556 no
H1 C14 2.59(4) 1_556 no
H1 H3A 2.33(5) 1_556 no
H3 H5 2.3500 . no
H3 O1 2.35(2) . no
H3 H18 2.5700 . no
H3 H26B 2.4900 2_665 no
H3A C1 2.58(3) 1_554 no
H3A O1 2.83(4) 1_554 no
H3A O2 1.71(4) 1_554 no
H3A H1 2.33(5) 1_554 no
H5 H3 2.3500 . no
H5 H18 2.5700 . no
H5 C17 3.0200 2_665 no
H6 H10 2.3100 . no
H6 H24B 2.4800 2_665 no
H8 H11C 2.5500 . no
H8 H12B 2.3800 . no
H8 C16 2.9900 2_675 no
H8 C17 3.0700 2_675 no
H8 C12 2.9000 . no
H8 C11 3.0400 . no
H9 C13 2.6900 . no
H9 C2 2.9600 . no
H9 O3 2.8800 2_675 no
H9 H13C 2.0700 . no
H10 H6 2.3100 . no
H11A H12A 2.4300 . no
H11B O2 2.8400 1_554 no
H11C C8 2.8800 . no
H11C H8 2.5500 . no
H12A H13B 2.5900 2_575 no
H12A H11A 2.4300 . no
H12B C8 2.8100 . no
H12B H8 2.3800 . no
H13A O2 2.2800 . no
H13B H25C 2.4600 1_455 no
H13B H12A 2.5900 2_575 no
H13C C9 2.7900 . no
H13C H9 2.0700 . no
H16 O3 2.31(2) . no
H16 H18 2.3700 . no
H18 C5 3.0700 . no
H18 H3 2.5700 . no
H18 H5 2.5700 . no
H18 H16 2.3700 . no
H19 O1 2.7500 . no
H19 C24 2.8100 . no
H19 H24C 2.2700 . no
H21 H23 2.3100 . no
H22 C15 2.9900 . no
H22 C26 2.7600 . no
H22 H26C 2.1400 . no
H23 H21 2.3100 . no
H24A H25A 2.4300 . no
H24A H24A 2.5300 2_766 no
H24B H6 2.4800 2_665 no
H24C C19 2.7700 . no
H24C H19 2.2700 . no
H24C H25B 2.5600 . no
H25A H24A 2.4300 . no
H25B C19 2.9200 . no
H25B H24C 2.5600 . no
H25C H13B 2.4600 1_655 no
H26A O4 2.3000 . no
H26B C3 2.8700 2_665 no
H26B H3 2.4900 2_665 no
H26C C22 2.8400 . no
H26C H22 2.1400 . no

loop_
_geom_hbond_atom_site_label_D
_geom_hbond_atom_site_label_H
_geom_hbond_atom_site_label_A
_geom_hbond_site_symmetry_A
_geom_hbond_distance_DH
_geom_hbond_distance_HA
_geom_hbond_distance_DA
_geom_hbond_angle_DHA
_geom_hbond_publ_flag
O1 H1 O4 1_556 0.94(4) 1.71(4) 2.644(4) 175(3) yes
O3 H3A O2 1_554 0.93(4) 1.71(4) 2.631(3) 169(3) yes
C3 H3 O1 . 0.96(3) 2.35(2) 2.707(4) 101.2(16) yes
C13 H13A O2 . 0.9600 2.2800 2.759(4) 110.00 yes
C16 H16 O3 . 0.91(3) 2.31(2) 2.698(4) 105.1(18) yes
C26 H26A O4 . 0.9600 2.3000 2.770(4) 110.00 yes

loop_
_geom_torsion_atom_site_label_1
_geom_torsion_atom_site_label_2
_geom_torsion_atom_site_label_3
_geom_torsion_atom_site_label_4
_geom_torsion
_geom_torsion_publ_flag
O1 C1 C2 C3 8.4(5) no
O1 C1 C2 C13 -173.7(3) no
O2 C1 C2 C3 -171.3(3) no
O2 C1 C2 C13 6.6(5) no
C1 C2 C3 C4 179.7(3) no
C13 C2 C3 C4 2.0(6) no
C2 C3 C4 C5 -150.3(3) no
C2 C3 C4 C9 31.8(5) no
C3 C4 C5 C6 179.8(3) no
C9 C4 C5 C6 -2.1(5) no
C3 C4 C9 C8 179.7(3) no
C5 C4 C9 C8 1.7(5) no
C4 C5 C6 C7 1.1(5) no
C5 C6 C7 C8 0.4(5) no
C5 C6 C7 C10 179.4(3) no
C6 C7 C8 C9 -0.8(5) no
C10 C7 C8 C9 -179.8(3) no
C6 C7 C10 C11 -111.1(3) no
C6 C7 C10 C12 123.4(3) no
C8 C7 C10 C11 68.0(4) no
C8 C7 C10 C12 -57.6(4) no
C7 C8 C9 C4 -0.3(6) no
O3 C14 C15 C16 8.1(4) no
O3 C14 C15 C26 -174.0(3) no
O4 C14 C15 C16 -172.2(3) no
O4 C14 C15 C26 5.7(4) no
C14 C15 C16 C17 -179.3(3) no
C26 C15 C16 C17 3.1(5) no
C15 C16 C17 C18 -149.2(3) no
C15 C16 C17 C22 33.4(5) no
C16 C17 C18 C19 -179.4(3) no
C22 C17 C18 C19 -1.7(4) no
C16 C17 C22 C21 178.4(3) no
C18 C17 C22 C21 0.9(4) no
C17 C18 C19 C20 2.1(5) no
C18 C19 C20 C21 -1.6(5) no
C18 C19 C20 C23 177.2(3) no
C19 C20 C21 C22 0.8(5) no
C23 C20 C21 C22 -177.9(3) no
C19 C20 C23 C24 50.7(4) no
C19 C20 C23 C25 -72.6(4) no
C21 C20 C23 C24 -130.6(3) no
C21 C20 C23 C25 106.1(4) no
C20 C21 C22 C17 -0.6(5) no

loop_
_cod_related_entry_id
_cod_related_entry_database
_cod_related_entry_code
1 ChemSpider 19582702
